data_9000300
loop_
_publ_author_name
'Gabe, E. J.'
'Portheine, J. C.'
'Whitlow, S. H.'

_publ_section_title
;A reinvestigation of the epidote structure: Confirmation of the iron location
 sample LEP
;
_journal_name_full 'American Mineralogist'
_journal_page_first 218
_journal_page_last 223
_journal_volume 58
_journal_year 1973
_chemical_formula_sum 'Al2.6 Ca2 Fe0.4 H O13 Si3'
_chemical_name_mineral Epidote
_space_group_IT_number 11
_symmetry_space_group_name_Hall '-P 2yb'
_symmetry_space_group_name_H-M 'P 1 21/m 1'
_cell_angle_alpha 90
_cell_angle_beta 115.455
_cell_angle_gamma 90
_cell_length_a 8.8802
_cell_length_b 5.6043
_cell_length_c 10.1511
_cell_formula_units_Z 2
_cell_volume 456.150
_database_code_amcsd 0000309
_exptl_crystal_density_diffrn 3.392
_cod_original_formula_sum 'Ca2 Si3 Al2.6 Fe.4 O13 H'
_cod_database_code 9000300

loop_
_space_group_symop_operation_xyz
x,y,z
x,1/2-y,z
-x,1/2+y,-z
-x,-y,-z

loop_
_atom_site_aniso_label
_atom_site_aniso_U_11
_atom_site_aniso_U_22
_atom_site_aniso_U_33
_atom_site_aniso_U_12
_atom_site_aniso_U_13
_atom_site_aniso_U_23
Ca1 0.01127 0.00944 0.00885 0.00000 0.00629 0.00000
Ca2 0.01032 0.01609 0.00721 0.00000 0.00333 0.00000
Si1 0.00485 0.00528 0.00471 0.00000 0.00173 0.00000
Si2 0.00595 0.00560 0.00502 0.00000 0.00202 0.00000
Si3 0.00476 0.00611 0.00468 0.00000 0.00214 0.00000
Al1 0.00557 0.00471 0.00581 -0.00048 0.00197 -0.00031
Al2 0.00549 0.00464 0.00599 0.00028 0.00181 0.00017
Al3 0.00472 0.00669 0.00574 0.00000 0.00162 0.00000
Fe3 0.00472 0.00669 0.00574 0.00000 0.00162 0.00000
O1 0.00683 0.00662 0.01011 0.00067 0.00375 0.00079
O2 0.00838 0.00926 0.00728 -0.00268 0.00390 -0.00133
O3 0.00675 0.00611 0.01011 0.00075 -0.00049 -0.00051
O4 0.00691 0.00620 0.00430 0.00000 0.00222 0.00000
O5 0.00634 0.00609 0.00407 0.00000 0.00186 0.00000
O6 0.00792 0.00604 0.00734 0.00000 0.00511 0.00000
O7 0.00640 0.00995 0.00789 0.00000 0.00141 0.00000
O8 0.01241 0.01338 0.01708 0.00000 0.01108 0.00000
O9 0.02130 0.02206 0.00855 0.00000 0.00944 0.00000
O10 0.00916 0.00609 0.00699 0.00000 0.00544 0.00000

loop_
_atom_site_label
_atom_site_fract_x
_atom_site_fract_y
_atom_site_fract_z
_atom_site_occupancy
Ca1 0.75972 0.75000 0.15373 1.00000
Ca2 0.60660 0.75000 0.42363 1.00000
Si1 0.33880 0.75000 0.04804 1.00000
Si2 0.68054 0.25000 0.27507 1.00000
Si3 0.18304 0.75000 0.31686 1.00000
Al1 0.00000 0.00000 0.00000 1.00000
Al2 0.00000 0.00000 0.50000 1.00000
Al3 0.29085 0.25000 0.22415 0.60000
Fe3 0.29095 0.25000 0.22415 0.40000
O1 0.23427 0.99603 0.04377 1.00000
O2 0.30189 0.98442 0.35306 1.00000
O3 0.79037 0.01259 0.34346 1.00000
O4 0.05360 0.25000 0.13082 1.00000
O5 0.04009 0.75000 0.14389 1.00000
O6 0.06242 0.75000 0.40295 1.00000
O7 0.51600 0.75000 0.17858 1.00000
O8 0.51639 0.25000 0.30150 1.00000
O9 0.63540 0.25000 0.10181 1.00000
O10 0.07498 0.25000 0.42501 1.00000
H 0.07900 0.25000 0.33800 1.00000

loop_
_cod_related_entry_id
_cod_related_entry_database
_cod_related_entry_code
1 AMCSD 0000309
